data_4512495
loop_
_publ_author_name
'Tidey, Jeremiah P.'
'O'Connor, Alice E'
'Markevich, Alexander'
'Bichoutskaia, Elena'
'Cavan, Joseph J. P.'
'Lawrance, Geoffrey A.'
'Wong, Henry L. S.'
'McMaster, Jonathan'
'Schr\"oder, Martin'
'Blake, Alexander J.'

_publ_section_title
;
 Epitaxial Retrieval of a Disappearing Polymorph.
;
_journal_issue 1
_journal_name_full 'Crystal growth &amp; design'
_journal_page_first 115
_journal_page_last 123
_journal_paper_doi 10.1021/cg500967w
_journal_volume 15
_journal_year 2015
_chemical_formula_moiety 'C6 H12 Cl2 O Pt S2'
_chemical_formula_sum 'C6 H12 Cl2 O Pt S2'
_chemical_formula_weight 430.27
_chemical_name_systematic
;
 ?
;
_space_group_crystal_system monoclinic
_space_group_IT_number 14
_space_group_name_Hall '-P 2yn'
_space_group_name_H-M_alt 'P 1 21/n 1'
_symmetry_space_group_name_Hall '-P 2yn'
_symmetry_space_group_name_H-M 'P 1 21/n 1'
_atom_sites_solution_hydrogens geom
_atom_sites_solution_primary direct
_atom_sites_solution_secondary difmap
_audit_creation_date 2014-06-02
_audit_creation_method
;
Olex2 1.2
(compiled 2014.03.20 svn.r2914 for OlexSys, GUI svn.r4816)
;
_cell_angle_alpha 90
_cell_angle_beta 105.542(2)
_cell_angle_gamma 90
_cell_formula_units_Z 4
_cell_length_a 8.45248(18)
_cell_length_b 12.2690(2)
_cell_length_c 10.3536(2)
_cell_measurement_reflns_used 2396
_cell_measurement_temperature 293(2)
_cell_measurement_theta_max 27.8940
_cell_measurement_theta_min 3.8930
_cell_volume 1034.44(4)
_computing_cell_refinement
;
CrysAlisPro, Agilent Technologies,
Version 1.171.37.31 (release 14-01-2014 CrysAlis171 .NET)
(compiled Jan 14 2014,18:38:05)
;
_computing_data_collection
;
CrysAlisPro, Agilent Technologies,
Version 1.171.37.31 (release 14-01-2014 CrysAlis171 .NET)
(compiled Jan 14 2014,18:38:05)
;
_computing_data_reduction
;
CrysAlisPro, Agilent Technologies,
Version 1.171.37.31 (release 14-01-2014 CrysAlis171 .NET)
(compiled Jan 14 2014,18:38:05)
;
_computing_molecular_graphics 'Olex2 (Dolomanov et al., 2009)'
_computing_publication_material 'Olex2 (Dolomanov et al., 2009)'
_computing_structure_refinement 'ShelXL (Sheldrick, 2008)'
_computing_structure_solution 'ShelXS (Sheldrick, 2008)'
_diffrn_ambient_temperature 293.0
_diffrn_detector 'CCD plate'
_diffrn_detector_area_resol_mean 16.1592
_diffrn_detector_type Eos
_diffrn_measured_fraction_theta_full 0.996
_diffrn_measured_fraction_theta_max 0.900
_diffrn_measurement_device 'four-circle diffractometer'
_diffrn_measurement_device_type 'SuperNova, Single source at offset, Eos'
_diffrn_measurement_method '\w scans'
_diffrn_orient_matrix_UB_11 0.0460375000
_diffrn_orient_matrix_UB_12 -0.0490118000
_diffrn_orient_matrix_UB_13 0.0083203000
_diffrn_orient_matrix_UB_21 0.0328421000
_diffrn_orient_matrix_UB_22 0.0152045000
_diffrn_orient_matrix_UB_23 -0.0536691000
_diffrn_orient_matrix_UB_31 0.0662536000
_diffrn_orient_matrix_UB_32 0.0266263000
_diffrn_orient_matrix_UB_33 0.0459002000
_diffrn_radiation_monochromator mirror
_diffrn_radiation_probe x-ray
_diffrn_radiation_type MoK\a
_diffrn_radiation_wavelength 0.71073
_diffrn_reflns_av_R_equivalents 0.0275
_diffrn_reflns_av_unetI/netI 0.0433
_diffrn_reflns_Laue_measured_fraction_full 0.996
_diffrn_reflns_Laue_measured_fraction_max 0.900
_diffrn_reflns_limit_h_max 11
_diffrn_reflns_limit_h_min -10
_diffrn_reflns_limit_k_max 11
_diffrn_reflns_limit_k_min -16
_diffrn_reflns_limit_l_max 13
_diffrn_reflns_limit_l_min -9
_diffrn_reflns_number 3879
_diffrn_reflns_point_group_measured_fraction_full 0.996
_diffrn_reflns_point_group_measured_fraction_max 0.900
_diffrn_reflns_theta_full 25.242
_diffrn_reflns_theta_max 28.058
_diffrn_reflns_theta_min 3.232
_diffrn_source 'SuperNova (Mo) X-ray Source'
_exptl_absorpt_coefficient_mu 14.434
_exptl_absorpt_correction_T_max 0.626
_exptl_absorpt_correction_T_min 0.471
_exptl_absorpt_correction_type gaussian
_exptl_absorpt_process_details
;
CrysAlisPro, Agilent Technologies,
Version 1.171.37.31 (release 14-01-2014 CrysAlis171 .NET)
(compiled Jan 14 2014,18:38:05)
Numerical absorption correction based on gaussian integration over
            a multifaceted crystal model
Empirical absorption correction using spherical harmonics,
 implemented in SCALE3 ABSPACK scaling algorithm.
;
_exptl_crystal_colour 'pale green'
_exptl_crystal_density_diffrn 2.763
_exptl_crystal_density_method 'not measured'
_exptl_crystal_description block
_exptl_crystal_F_000 800
_exptl_crystal_size_max 0.0758
_exptl_crystal_size_mid 0.0725
_exptl_crystal_size_min 0.0467
_refine_diff_density_max 0.992
_refine_diff_density_min -2.018
_refine_diff_density_rms 0.190
_refine_ls_extinction_coef 0.0047(3)
_refine_ls_extinction_expression Fc^*^=kFc[1+0.001xFc^2^\l^3^/sin(2\q)]^-1/4^
_refine_ls_extinction_method SHELXL
_refine_ls_goodness_of_fit_ref 1.023
_refine_ls_hydrogen_treatment constr
_refine_ls_matrix_type full
_refine_ls_number_parameters 110
_refine_ls_number_reflns 2260
_refine_ls_number_restraints 0
_refine_ls_restrained_S_all 1.023
_refine_ls_R_factor_all 0.0352
_refine_ls_R_factor_gt 0.0298
_refine_ls_shift/su_max 0.002
_refine_ls_shift/su_mean 0.000
_refine_ls_structure_factor_coef Fsqd
_refine_ls_weighting_details
;
 w=1/[\s^2^(Fo^2^)+(0.0316P)^2^]
 where P=(Fo^2^+2Fc^2^)/3
;
_refine_ls_weighting_scheme calc
_refine_ls_wR_factor_gt 0.0664
_refine_ls_wR_factor_ref 0.0696
_reflns_Friedel_coverage 0.000
_reflns_number_gt 2004
_reflns_number_total 2260
_reflns_threshold_expression 'I > 2\s(I)'
_cod_data_source_file cg500967w_si_002.cif
_cod_data_source_block aPt
_cod_depositor_comments 'Adding full bibliography for 4512492--4512497.cif.'
_cod_original_cell_volume 1034.45(4)
_cod_database_code 4512495
_shelxl_version_number 2012-9
_chemical_oxdiff_formula 'C6 H12 Cl2 O1 Pt1 S2'
_chemical_oxdiff_usercomment 'small green block from MeNO2/Et2O, mounted in grease on micromount'
_shelx_space_group_comment
;
The symmetry employed for this shelxl refinement is uniquely defined
by the following loop, which should always be used as a source of
symmetry information in preference to the above space-group names.
They are only intended as comments.
;
_reflns_odcompleteness_completeness 99.37
_reflns_odcompleteness_iscentric 1
_reflns_odcompleteness_theta 26.32
_olex2_refinement_description
;
1. Fixed Uiso
 At 1.2 times of:
  All C(H,H) groups
2.a Secondary CH2 refined with riding coordinates:
 C5(H5A,H5B), C6(H6A,H6B), C3(H3A,H3B), C9(H9A,H9B), C2(H2A,H2B), C8(H8A,H8B)
;

loop_
_space_group_symop_operation_xyz
'x, y, z'
'-x+1/2, y+1/2, -z+1/2'
'-x, -y, -z'
'x-1/2, -y-1/2, z-1/2'

loop_
_atom_site_aniso_label
_atom_site_aniso_U_11
_atom_site_aniso_U_22
_atom_site_aniso_U_33
_atom_site_aniso_U_23
_atom_site_aniso_U_13
_atom_site_aniso_U_12
Pt1 0.0204(2) 0.0261(2) 0.0237(2) 0.0014(1) 0.0072(1) -0.0026(1)
Cl1 0.0390(9) 0.0419(9) 0.0308(8) -0.0085(7) 0.0061(7) -0.0072(7)
Cl2 0.0199(7) 0.0539(10) 0.0420(10) 0.0022(8) 0.0105(7) 0.0002(7)
S4 0.0222(7) 0.0286(7) 0.0288(8) -0.0008(6) 0.0093(6) 0.0017(6)
S7 0.0233(7) 0.0323(8) 0.0254(8) -0.0002(6) 0.0110(6) 0.0008(6)
O1 0.026(2) 0.037(2) 0.026(2) -0.0001(19) 0.0107(18) 0.0032(18)
C2 0.029(3) 0.038(4) 0.033(4) 0.003(3) 0.015(3) -0.002(3)
C3 0.023(3) 0.041(4) 0.034(3) 0.001(3) 0.014(3) -0.001(3)
C5 0.025(3) 0.043(4) 0.032(4) -0.002(3) 0.005(3) 0.005(3)
C6 0.026(3) 0.042(4) 0.023(3) 0.000(3) 0.004(2) 0.002(3)
C8 0.037(3) 0.028(3) 0.030(3) -0.004(3) 0.011(3) 0.006(3)
C9 0.046(4) 0.027(3) 0.042(4) 0.002(3) 0.022(3) -0.003(3)

loop_
_atom_site_label
_atom_site_type_symbol
_atom_site_thermal_displace_type
_atom_site_fract_x
_atom_site_fract_y
_atom_site_fract_z
_atom_site_occupancy
_atom_site_U_iso_or_equiv
_atom_site_calc_flag
_atom_site_refinement_flags
Pt1 Pt Uani 0.03828(2) 0.90696(2) 0.15341(2) 1.000 0.0232(1) d .
Cl1 Cl Uani 0.11044(19) 1.01922(14) 0.34163(16) 1.000 0.0379(5) d .
Cl2 Cl Uani 0.31191(18) 0.88639(15) 0.15305(18) 1.000 0.0382(5) d .
S4 S Uani -0.22574(18) 0.92631(12) 0.15386(16) 1.000 0.0261(4) d .
S7 S Uani -0.03525(17) 0.79724(13) -0.02576(15) 1.000 0.0261(4) d .
O1 O Uani -0.0992(5) 0.6939(3) 0.2369(4) 1.000 0.0290(12) d .
C2 C Uani -0.2386(7) 0.7224(5) 0.2823(7) 1.000 0.032(2) d .
C3 C Uani -0.2482(7) 0.8442(5) 0.2944(7) 1.000 0.0314(19) d .
C5 C Uani -0.3458(7) 0.8520(6) 0.0077(7) 1.000 0.034(2) d .
C6 C Uani -0.2525(7) 0.8209(5) -0.0916(6) 1.000 0.0308(19) d .
C8 C Uani -0.0215(8) 0.6582(5) 0.0349(6) 1.000 0.0313(17) d .
C9 C Uani -0.1261(9) 0.6244(5) 0.1248(7) 1.000 0.036(2) d .
H2A H Uiso -0.23000 0.68890 0.36880 1.000 0.0390 c R
H2B H Uiso -0.33760 0.69550 0.21960 1.000 0.0390 c R
H3A H Uiso -0.16390 0.86650 0.37340 1.000 0.0370 c R
H3B H Uiso -0.35340 0.86170 0.31000 1.000 0.0370 c R
H5A H Uiso -0.38830 0.78610 0.03820 1.000 0.0410 c R
H5B H Uiso -0.43910 0.89640 -0.03750 1.000 0.0410 c R
H6A H Uiso -0.26740 0.87830 -0.15830 1.000 0.0370 c R
H6B H Uiso -0.30170 0.75530 -0.13750 1.000 0.0370 c R
H8A H Uiso -0.04780 0.61040 -0.04260 1.000 0.0380 c R
H8B H Uiso 0.09220 0.64450 0.08270 1.000 0.0380 c R
H9A H Uiso -0.24100 0.62690 0.07520 1.000 0.0430 c R
H9B H Uiso -0.09980 0.55000 0.15480 1.000 0.0430 c R

loop_
_atom_type_symbol
_atom_type_description
_atom_type_scat_dispersion_real
_atom_type_scat_dispersion_imag
_atom_type_scat_source
C C 0.0033 0.0016 ' International Tables Vol C Tables 4.2.6.8 and 6.1.1.4'
H H 0.0000 0.0000 ' International Tables Vol C Tables 4.2.6.8 and 6.1.1.4'
Cl Cl 0.1484 0.1585 ' International Tables Vol C Tables 4.2.6.8 and 6.1.1.4'
O O 0.0106 0.0060 ' International Tables Vol C Tables 4.2.6.8 and 6.1.1.4'
Pt Pt -1.7033 8.3905 ' International Tables Vol C Tables 4.2.6.8 and 6.1.1.4'
S S 0.1246 0.1234 ' International Tables Vol C Tables 4.2.6.8 and 6.1.1.4'

loop_
_exptl_crystal_face_index_h
_exptl_crystal_face_index_k
_exptl_crystal_face_index_l
_exptl_crystal_face_perp_dist
_exptl_oxdiff_crystal_face_indexfrac_h
_exptl_oxdiff_crystal_face_indexfrac_k
_exptl_oxdiff_crystal_face_indexfrac_l
_exptl_oxdiff_crystal_face_x
_exptl_oxdiff_crystal_face_y
_exptl_oxdiff_crystal_face_z
-9 -3 12 0.0280 -8.9620 -2.9726 11.9653 -0.1673 -0.9817 -0.1237
0 -17 2 0.0280 -0.0067 -16.9470 2.0131 0.8470 -0.3659 -0.3593
-1 -8 13 0.0332 -0.9929 -7.9757 12.9636 0.4531 -0.8496 0.3169
-8 10 -4 0.0278 -7.9684 9.9881 -3.9935 -0.8896 0.1045 -0.4453
2 13 -10 0.0197 1.9932 12.9569 -9.9808 -0.6263 0.7981 0.0189
11 -6 -7 0.0235 10.9533 -6.0049 -6.9734 0.7406 0.6427 0.2457
3 10 10 0.0396 2.9991 9.9591 9.9507 -0.2673 -0.2841 0.9206
-3 -14 -6 0.0250 -2.9987 -13.9475 -5.9603 0.4959 0.0093 -0.8436
2 5 -14 0.0088 1.9874 4.9831 -13.9569 -0.2689 0.8901 -0.3763

loop_
_geom_angle_atom_site_label_1
_geom_angle_atom_site_label_2
_geom_angle_atom_site_label_3
_geom_angle
_geom_angle_site_symmetry_3
_geom_angle_publ_flag
Cl1 Pt1 Pt1 106.86(4) 3_575 ?
Cl2 Pt1 Pt1 90.60(5) 3_575 ?
S4 Pt1 Pt1 89.52(4) 3_575 ?
S7 Pt1 Pt1 73.93(4) 3_575 ?
O1 Pt1 Pt1 138.41(7) 3_575 ?
Cl1 Pt1 O1 107.52(9) . ?
Cl2 Pt1 O1 111.02(9) . ?
S4 Pt1 O1 68.82(8) . ?
S7 Pt1 O1 71.36(9) . ?
Cl1 Pt1 Cl2 91.60(6) . yes
Cl1 Pt1 S4 88.47(6) . yes
Cl1 Pt1 S7 178.75(6) . yes
Cl2 Pt1 S4 179.84(6) . yes
Cl2 Pt1 S7 89.36(6) . yes
S4 Pt1 S7 90.57(6) . yes
Pt1 S4 C3 105.1(2) . yes
Pt1 S4 C5 106.1(2) . yes
C3 S4 C5 103.4(3) . yes
Pt1 S7 C6 104.2(2) . yes
Pt1 S7 C8 107.5(2) . yes
C6 S7 C8 104.3(3) . yes
C2 O1 C9 117.1(5) . yes
O1 C2 C3 109.8(5) . yes
S4 C3 C2 117.6(5) . yes
S4 C5 C6 114.7(4) . yes
S7 C6 C5 116.8(4) . yes
S7 C8 C9 118.7(5) . yes
O1 C9 C8 110.6(5) . yes
O1 C2 H2A 110.00 . yes
O1 C2 H2B 110.00 . yes
C3 C2 H2A 110.00 . yes
C3 C2 H2B 110.00 . yes
H2A C2 H2B 108.00 . yes
S4 C3 H3A 108.00 . yes
S4 C3 H3B 108.00 . yes
C2 C3 H3A 108.00 . yes
C2 C3 H3B 108.00 . yes
H3A C3 H3B 107.00 . yes
S4 C5 H5A 109.00 . yes
S4 C5 H5B 109.00 . yes
C6 C5 H5A 109.00 . yes
C6 C5 H5B 109.00 . yes
H5A C5 H5B 108.00 . yes
S7 C6 H6A 108.00 . yes
S7 C6 H6B 108.00 . yes
C5 C6 H6A 108.00 . yes
C5 C6 H6B 108.00 . yes
H6A C6 H6B 107.00 . yes
S7 C8 H8A 108.00 . yes
S7 C8 H8B 108.00 . yes
C9 C8 H8A 108.00 . yes
C9 C8 H8B 108.00 . yes
H8A C8 H8B 107.00 . yes
O1 C9 H9A 110.00 . yes
O1 C9 H9B 109.00 . yes
C8 C9 H9A 110.00 . yes
C8 C9 H9B 110.00 . yes
H9A C9 H9B 108.00 . yes

loop_
_geom_bond_atom_site_label_1
_geom_bond_atom_site_label_2
_geom_bond_distance
_geom_bond_site_symmetry_2
_geom_bond_publ_flag
Pt1 Pt1 3.8237(4) 3_575 ?
Pt1 Cl1 2.3302(17) . yes
Pt1 Cl2 2.3276(16) . yes
Pt1 S4 2.2455(16) . yes
Pt1 S7 2.2409(15) . yes
Pt1 O1 3.077(4) . ?
S4 C3 1.821(7) . yes
S4 C5 1.824(7) . yes
S7 C6 1.803(6) . yes
S7 C8 1.811(6) . yes
O1 C2 1.424(8) . yes
O1 C9 1.409(8) . yes
C2 C3 1.504(9) . no
C5 C6 1.503(9) . no
C8 C9 1.504(10) . no
C2 H2A 0.9700 . no
C2 H2B 0.9700 . no
C3 H3A 0.9700 . no
C3 H3B 0.9700 . no
C5 H5A 0.9700 . no
C5 H5B 0.9700 . no
C6 H6A 0.9700 . no
C6 H6B 0.9700 . no
C8 H8A 0.9700 . no
C8 H8B 0.9700 . no
C9 H9A 0.9700 . no
C9 H9B 0.9700 . no

loop_
_geom_torsion_atom_site_label_1
_geom_torsion_atom_site_label_2
_geom_torsion_atom_site_label_3
_geom_torsion_atom_site_label_4
_geom_torsion
_geom_torsion_publ_flag
O1 C2 C3 S4 48.0(7) no
C5 S4 C3 C2 41.7(5) no
C3 S4 C5 C6 -124.1(5) no
S4 C5 C6 S7 29.7(7) no
C8 S7 C6 C5 82.5(5) no
C6 S7 C8 C9 -49.8(6) no
S7 C8 C9 O1 -54.9(7) no
C2 O1 C9 C8 141.5(5) no
C9 O1 C2 C3 -128.0(6) no
Cl1 Pt1 S4 C3 -73.5(2) no
Cl1 Pt1 S4 C5 177.4(2) no
S7 Pt1 S4 C3 105.7(2) no
S7 Pt1 S4 C5 -3.5(2) no
Cl2 Pt1 S7 C6 -163.9(2) no
Cl2 Pt1 S7 C8 85.8(2) no
S4 Pt1 S7 C6 16.2(2) no
S4 Pt1 S7 C8 -94.1(2) no
Pt1 S4 C3 C2 -69.4(5) no
Pt1 S4 C5 C6 -13.8(5) no
Pt1 S7 C6 C5 -30.1(5) no
Pt1 S7 C8 C9 60.4(5) no
